data_7251602
loop_
_publ_author_name
'Li, Xinquan'
'Chavez, Anthony J.'
'Zhang, Hao'
'Andryushkina, Daria'
'Ford, Peter C.'
'Abu-Omar, Mahdi M.'

_publ_section_title
;
 Selective conversion of lignin to benzoquinones under ambient conditions:
 unlocking the potential of a single platform chemical strategy
;
_journal_issue 9
_journal_name_full 'Green Chemistry'
_journal_page_first 4255
_journal_page_last 4262
_journal_paper_doi 10.1039/D5GC04121J
_journal_volume 28
_journal_year 2026
_chemical_formula_sum 'C10 H12 O4'
_chemical_formula_weight 196.20
_space_group_crystal_system monoclinic
_space_group_IT_number 14
_space_group_name_Hall '-P 2ybc'
_space_group_name_H-M_alt 'P 1 21/c 1'
_atom_sites_solution_hydrogens geom
_audit_creation_method SHELXL-2014/7
_audit_update_record
;
2025-05-22 deposited with the CCDC.	2026-01-23 downloaded from the CCDC.
;
_cell_angle_alpha 90
_cell_angle_beta 94.051(11)
_cell_angle_gamma 90
_cell_formula_units_Z 4
_cell_length_a 9.3761(17)
_cell_length_b 7.8776(15)
_cell_length_c 13.285(2)
_cell_measurement_reflns_used 1179
_cell_measurement_temperature 100(2)
_cell_measurement_theta_max 26.10
_cell_measurement_theta_min 2.18
_cell_volume 978.8(3)
_computing_structure_refinement 'SHELXL-2014/7 (Sheldrick, 2014)'
_diffrn_ambient_temperature 100(2)
_diffrn_measured_fraction_theta_full 0.998
_diffrn_measured_fraction_theta_max 0.988
_diffrn_measurement_device_type 'Bruker Kappa Apex 2'
_diffrn_radiation_type MoK\a
_diffrn_radiation_wavelength 0.71073
_diffrn_reflns_av_R_equivalents 0.0340
_diffrn_reflns_av_unetI/netI 0.0444
_diffrn_reflns_Laue_measured_fraction_full 0.998
_diffrn_reflns_Laue_measured_fraction_max 0.988
_diffrn_reflns_limit_h_max 9
_diffrn_reflns_limit_h_min -12
_diffrn_reflns_limit_k_max 10
_diffrn_reflns_limit_k_min -9
_diffrn_reflns_limit_l_max 15
_diffrn_reflns_limit_l_min -17
_diffrn_reflns_number 5810
_diffrn_reflns_point_group_measured_fraction_full 0.998
_diffrn_reflns_point_group_measured_fraction_max 0.988
_diffrn_reflns_theta_full 25.242
_diffrn_reflns_theta_max 27.202
_diffrn_reflns_theta_min 2.178
_exptl_absorpt_coefficient_mu 0.103
_exptl_absorpt_correction_T_max 0.7455
_exptl_absorpt_correction_T_min 0.6736
_exptl_absorpt_correction_type multi-scan
_exptl_absorpt_process_details sadabs
_exptl_crystal_colour yellow
_exptl_crystal_density_diffrn 1.331
_exptl_crystal_description block
_exptl_crystal_F_000 416
_exptl_crystal_size_max 0.300
_exptl_crystal_size_mid 0.200
_exptl_crystal_size_min 0.100
_refine_diff_density_max 0.272
_refine_diff_density_min -0.194
_refine_diff_density_rms 0.047
_refine_ls_extinction_method none
_refine_ls_goodness_of_fit_ref 0.986
_refine_ls_hydrogen_treatment constr
_refine_ls_matrix_type full
_refine_ls_number_parameters 129
_refine_ls_number_reflns 2155
_refine_ls_number_restraints 0
_refine_ls_restrained_S_all 0.986
_refine_ls_R_factor_all 0.0677
_refine_ls_R_factor_gt 0.0438
_refine_ls_shift/su_max 0.000
_refine_ls_shift/su_mean 0.000
_refine_ls_structure_factor_coef Fsqd
_refine_ls_weighting_details 'w=1/[\s^2^(Fo^2^)+(0.0374P)^2^+0.3802P] where P=(Fo^2^+2Fc^2^)/3'
_refine_ls_weighting_scheme calc
_refine_ls_wR_factor_gt 0.0913
_refine_ls_wR_factor_ref 0.1004
_reflns_Friedel_coverage 0.000
_reflns_number_gt 1522
_reflns_number_total 2155
_reflns_threshold_expression 'I > 2\s(I)'
_cod_data_source_file d5gc04121j2.cif
_cod_data_source_block DEBQ_0m_a
_cod_depositor_comments 'Adding full bibliography for 7251602.cif.'
_cod_original_sg_symbol_H-M 'P 21/c'
_cod_database_code 7251602
_shelx_shelxl_version_number 2014/7
_shelx_space_group_comment
;
The symmetry employed for this shelxl refinement is uniquely defined
by the following loop, which should always be used as a source of
symmetry information in preference to the above space-group names.
They are only intended as comments.
;
_shelx_estimated_absorpt_t_min 0.970
_shelx_estimated_absorpt_t_max 0.990

loop_
_space_group_symop_operation_xyz
'x, y, z'
'-x, y+1/2, -z+1/2'
'-x, -y, -z'
'x, -y-1/2, z-1/2'

loop_
_atom_site_label
_atom_site_type_symbol
_atom_site_fract_x
_atom_site_fract_y
_atom_site_fract_z
_atom_site_U_iso_or_equiv
_atom_site_adp_type
_atom_site_occupancy
_atom_site_site_symmetry_order
_atom_site_calc_flag
_atom_site_refinement_flags_posn
_atom_site_refinement_flags_adp
_atom_site_refinement_flags_occupancy
_atom_site_disorder_assembly
_atom_site_disorder_group
C1 C 0.42296(16) 0.3190(2) 0.40372(12) 0.0177(3) Uani 1 1 d . . . . .
C2 C 0.45590(16) 0.2758(2) 0.51265(12) 0.0178(4) Uani 1 1 d . . . . .
C3 C 0.36546(16) 0.3149(2) 0.58257(12) 0.0210(4) Uani 1 1 d . . . . .
H3 H 0.3901 0.2885 0.6514 0.025 Uiso 1 1 calc R U . . .
C4 C 0.22867(17) 0.3981(2) 0.55413(13) 0.0238(4) Uani 1 1 d . . . . .
C5 C 0.19278(16) 0.4422(2) 0.44828(12) 0.0219(4) Uani 1 1 d . . . . .
H5 H 0.1039 0.4953 0.4295 0.026 Uiso 1 1 calc R U . . .
C6 C 0.28365(16) 0.4085(2) 0.37778(12) 0.0184(4) Uani 1 1 d . . . . .
C7 C 0.62100(16) 0.1407(2) 0.62868(12) 0.0202(4) Uani 1 1 d . . . . .
H7A H 0.5490 0.0605 0.6520 0.024 Uiso 1 1 calc R U . . .
H7B H 0.6267 0.2398 0.6746 0.024 Uiso 1 1 calc R U . . .
C8 C 0.76439(17) 0.0554(2) 0.62788(13) 0.0239(4) Uani 1 1 d . . . . .
H8A H 0.7577 -0.0408 0.5811 0.036 Uiso 1 1 calc R U . . .
H8B H 0.7938 0.0148 0.6959 0.036 Uiso 1 1 calc R U . . .
H8C H 0.8351 0.1368 0.6061 0.036 Uiso 1 1 calc R U . . .
C9 C 0.13371(16) 0.5229(2) 0.24368(13) 0.0217(4) Uani 1 1 d . . . . .
H9A H 0.1185 0.6274 0.2829 0.026 Uiso 1 1 calc R U . . .
H9B H 0.0527 0.4448 0.2521 0.026 Uiso 1 1 calc R U . . .
C10 C 0.14293(18) 0.5654(3) 0.13428(13) 0.0294(4) Uani 1 1 d . . . . .
H10A H 0.2278 0.6353 0.1263 0.044 Uiso 1 1 calc R U . . .
H10B H 0.0572 0.6282 0.1097 0.044 Uiso 1 1 calc R U . . .
H10C H 0.1497 0.4604 0.0954 0.044 Uiso 1 1 calc R U . . .
O1 O 0.50223(12) 0.27989(16) 0.33959(9) 0.0254(3) Uani 1 1 d . . . . .
O2 O 0.14331(13) 0.42695(19) 0.61817(9) 0.0366(4) Uani 1 1 d . . . . .
O3 O 0.58157(11) 0.19473(15) 0.52629(8) 0.0200(3) Uani 1 1 d . . . . .
O4 O 0.26708(11) 0.44299(15) 0.27867(8) 0.0208(3) Uani 1 1 d . . . . .

loop_
_atom_site_aniso_label
_atom_site_aniso_U_11
_atom_site_aniso_U_22
_atom_site_aniso_U_33
_atom_site_aniso_U_23
_atom_site_aniso_U_13
_atom_site_aniso_U_12
C1 0.0180(7) 0.0188(8) 0.0166(8) -0.0004(7) 0.0032(6) -0.0017(7)
C2 0.0174(7) 0.0181(8) 0.0176(8) 0.0000(7) -0.0009(6) -0.0011(6)
C3 0.0223(8) 0.0264(9) 0.0142(8) -0.0004(7) 0.0004(6) 0.0019(7)
C4 0.0230(8) 0.0293(10) 0.0192(9) -0.0017(8) 0.0029(7) 0.0054(7)
C5 0.0195(8) 0.0269(9) 0.0190(9) -0.0007(8) 0.0000(7) 0.0047(7)
C6 0.0207(8) 0.0175(8) 0.0165(8) 0.0008(7) -0.0017(6) -0.0017(6)
C7 0.0225(8) 0.0246(9) 0.0135(8) 0.0019(7) 0.0002(6) 0.0009(7)
C8 0.0240(8) 0.0277(10) 0.0194(9) 0.0002(8) -0.0021(7) 0.0034(8)
C9 0.0184(8) 0.0259(9) 0.0204(9) 0.0020(8) -0.0025(7) 0.0033(7)
C10 0.0246(9) 0.0388(11) 0.0245(10) 0.0083(9) -0.0008(7) 0.0026(8)
O1 0.0236(6) 0.0365(7) 0.0165(6) 0.0019(6) 0.0043(5) 0.0047(5)
O2 0.0290(7) 0.0617(10) 0.0197(7) 0.0003(7) 0.0059(5) 0.0187(7)
O3 0.0180(5) 0.0276(6) 0.0142(6) 0.0020(5) 0.0001(4) 0.0042(5)
O4 0.0196(6) 0.0280(7) 0.0146(6) 0.0023(5) 0.0000(4) 0.0034(5)

loop_
_atom_type_symbol
_atom_type_description
_atom_type_scat_dispersion_real
_atom_type_scat_dispersion_imag
_atom_type_scat_source
C C 0.0033 0.0016 'International Tables Vol C Tables 4.2.6.8 and 6.1.1.4'
H H 0.0000 0.0000 'International Tables Vol C Tables 4.2.6.8 and 6.1.1.4'
O O 0.0106 0.0060 'International Tables Vol C Tables 4.2.6.8 and 6.1.1.4'

loop_
_geom_angle_atom_site_label_1
_geom_angle_atom_site_label_2
_geom_angle_atom_site_label_3
_geom_angle
_geom_angle_site_symmetry_1
_geom_angle_site_symmetry_3
_geom_angle_publ_flag
O1 C1 C2 121.85(14) . . ?
O1 C1 C6 121.70(15) . . ?
C2 C1 C6 116.42(14) . . ?
C3 C2 O3 127.59(15) . . ?
C3 C2 C1 121.42(14) . . ?
O3 C2 C1 110.99(13) . . ?
C2 C3 C4 120.68(15) . . ?
C2 C3 H3 119.7 . . ?
C4 C3 H3 119.7 . . ?
O2 C4 C5 120.26(15) . . ?
O2 C4 C3 120.31(16) . . ?
C5 C4 C3 119.41(15) . . ?
C6 C5 C4 120.75(15) . . ?
C6 C5 H5 119.6 . . ?
C4 C5 H5 119.6 . . ?
C5 C6 O4 127.71(14) . . ?
C5 C6 C1 121.28(15) . . ?
O4 C6 C1 111.00(13) . . ?
O3 C7 C8 107.08(13) . . ?
O3 C7 H7A 110.3 . . ?
C8 C7 H7A 110.3 . . ?
O3 C7 H7B 110.3 . . ?
C8 C7 H7B 110.3 . . ?
H7A C7 H7B 108.6 . . ?
C7 C8 H8A 109.5 . . ?
C7 C8 H8B 109.5 . . ?
H8A C8 H8B 109.5 . . ?
C7 C8 H8C 109.5 . . ?
H8A C8 H8C 109.5 . . ?
H8B C8 H8C 109.5 . . ?
O4 C9 C10 107.50(13) . . ?
O4 C9 H9A 110.2 . . ?
C10 C9 H9A 110.2 . . ?
O4 C9 H9B 110.2 . . ?
C10 C9 H9B 110.2 . . ?
H9A C9 H9B 108.5 . . ?
C9 C10 H10A 109.5 . . ?
C9 C10 H10B 109.5 . . ?
H10A C10 H10B 109.5 . . ?
C9 C10 H10C 109.5 . . ?
H10A C10 H10C 109.5 . . ?
H10B C10 H10C 109.5 . . ?
C2 O3 C7 115.50(12) . . ?
C6 O4 C9 116.14(12) . . ?

loop_
_geom_bond_atom_site_label_1
_geom_bond_atom_site_label_2
_geom_bond_distance
_geom_bond_site_symmetry_2
_geom_bond_publ_flag
C1 O1 1.2096(19) . ?
C1 C2 1.497(2) . ?
C1 C6 1.503(2) . ?
C2 C3 1.337(2) . ?
C2 O3 1.3413(18) . ?
C3 C4 1.466(2) . ?
C3 H3 0.9500 . ?
C4 O2 1.230(2) . ?
C4 C5 1.464(2) . ?
C5 C6 1.337(2) . ?
C5 H5 0.9500 . ?
C6 O4 1.3427(19) . ?
C7 O3 1.4481(18) . ?
C7 C8 1.504(2) . ?
C7 H7A 0.9900 . ?
C7 H7B 0.9900 . ?
C8 H8A 0.9800 . ?
C8 H8B 0.9800 . ?
C8 H8C 0.9800 . ?
C9 O4 1.4470(18) . ?
C9 C10 1.500(2) . ?
C9 H9A 0.9900 . ?
C9 H9B 0.9900 . ?
C10 H10A 0.9800 . ?
C10 H10B 0.9800 . ?
C10 H10C 0.9800 . ?
